data_7053642
loop_
_publ_author_name
'Barys, Maciej'
'Ciunik, Zbigniew'
'Drabent, Krzysztof'
'Kwiecie\'n, Anna'

_publ_section_title
;
 Stable hemiaminals containing a triazole ring
;
_journal_issue 11
_journal_name_full 'New Journal of Chemistry'
_journal_page_first 2605
_journal_paper_doi 10.1039/c0nj00346h
_journal_volume 34
_journal_year 2010
_chemical_formula_moiety 'C9 H8 Cl1 N5 O3'
_chemical_formula_sum 'C9 H8 Cl N5 O3'
_chemical_formula_weight 269.65
_chemical_name_common (4-chloro-3-nitrophenyl)(4H-1,2,4-triazole-4-ylamino)methanol
_chemical_name_systematic
;
(4-chloro-3-nitrophenyl)(4H-1,2,4-triazole-4-ylamino)methanol
;
_space_group_IT_number 14
_symmetry_cell_setting monoclinic
_symmetry_space_group_name_Hall '-P 2ybc'
_symmetry_space_group_name_H-M 'P 1 21/c 1'
_atom_sites_solution_hydrogens geom
_atom_sites_solution_primary direct
_atom_sites_solution_secondary difmap
_audit_creation_method SHELXL-97
_cell_angle_alpha 90.00
_cell_angle_beta 93.08(2)
_cell_angle_gamma 90.00
_cell_formula_units_Z 4
_cell_length_a 12.386(4)
_cell_length_b 10.764(3)
_cell_length_c 8.407(3)
_cell_measurement_reflns_used 1985
_cell_measurement_temperature 100(2)
_cell_measurement_theta_max 25.06
_cell_measurement_theta_min 3.08
_cell_volume 1119.2(6)
_computing_structure_refinement 'SHELXL-97 (Sheldrick, 1997)'
_computing_structure_solution 'SHELXS-97 (Sheldrick, 1990)'
_diffrn_ambient_temperature 100(2)
_diffrn_measured_fraction_theta_full 0.998
_diffrn_measured_fraction_theta_max 0.998
_diffrn_measurement_device_type KM4-CCD
_diffrn_measurement_method /w
_diffrn_radiation_monochromator graphite
_diffrn_radiation_source 'fine-focus sealed tube'
_diffrn_radiation_type MoK\a
_diffrn_radiation_wavelength 0.71073
_diffrn_reflns_av_R_equivalents 0.0259
_diffrn_reflns_av_sigmaI/netI 0.0142
_diffrn_reflns_limit_h_max 14
_diffrn_reflns_limit_h_min -14
_diffrn_reflns_limit_k_max 12
_diffrn_reflns_limit_k_min -12
_diffrn_reflns_limit_l_max 10
_diffrn_reflns_limit_l_min -9
_diffrn_reflns_number 11195
_diffrn_reflns_theta_full 25.06
_diffrn_reflns_theta_max 25.06
_diffrn_reflns_theta_min 3.08
_exptl_absorpt_coefficient_mu 0.351
_exptl_absorpt_correction_type none
_exptl_crystal_colour yellow
_exptl_crystal_density_diffrn 1.600
_exptl_crystal_density_method 'not measured'
_exptl_crystal_description plates
_exptl_crystal_F_000 552
_exptl_crystal_size_max 0.20
_exptl_crystal_size_mid 0.15
_exptl_crystal_size_min 0.10
_refine_diff_density_max 0.266
_refine_diff_density_min -0.154
_refine_diff_density_rms 0.052
_refine_ls_extinction_method none
_refine_ls_goodness_of_fit_ref 1.052
_refine_ls_hydrogen_treatment refall
_refine_ls_matrix_type full
_refine_ls_number_parameters 195
_refine_ls_number_reflns 1985
_refine_ls_number_restraints 0
_refine_ls_restrained_S_all 1.052
_refine_ls_R_factor_all 0.0355
_refine_ls_R_factor_gt 0.0286
_refine_ls_shift/su_max 0.001
_refine_ls_shift/su_mean 0.000
_refine_ls_structure_factor_coef Fsqd
_refine_ls_weighting_details 'calc w=1/[\s^2^(Fo^2^)+(0.0407P)^2^+0.5287P] where P=(Fo^2^+2Fc^2^)/3'
_refine_ls_weighting_scheme calc
_refine_ls_wR_factor_gt 0.0717
_refine_ls_wR_factor_ref 0.0755
_reflns_number_gt 1720
_reflns_number_total 1985
_reflns_threshold_expression >2sigma(I)
_cod_data_source_file c0nj00346h.txt
_cod_data_source_block 7
_cod_depositor_comments
;
The following automatic conversions were performed:

'_symmetry_cell_setting' value 'Monoclinic' changed to 'monoclinic'
according to /home/saulius/struct/CIF-dictionaries/cif_core.dic
dictionary named 'cif_core.dic' version 2.4.2 from 2011-04-26.

Automatic conversion script
Id: cif_fix_values 1891 2012-01-12 08:04:46Z andrius 
;
_cod_original_sg_symbol_H-M P21/c
_cod_database_code 7053642

loop_
_symmetry_equiv_pos_as_xyz
'x, y, z'
'-x, y+1/2, -z+1/2'
'-x, -y, -z'
'x, -y-1/2, z-1/2'

loop_
_atom_site_label
_atom_site_type_symbol
_atom_site_fract_x
_atom_site_fract_y
_atom_site_fract_z
_atom_site_U_iso_or_equiv
_atom_site_adp_type
_atom_site_occupancy
_atom_site_symmetry_multiplicity
_atom_site_calc_flag
Cl1 Cl 0.39299(3) -0.03923(4) 0.80718(5) 0.02837(15) Uani 1 1 d
O1 O 0.52283(10) 0.28414(13) 0.99083(14) 0.0302(3) Uani 1 1 d
O2 O 0.57377(10) 0.14371(13) 0.82591(15) 0.0315(3) Uani 1 1 d
O14 O 0.13532(9) 0.45898(11) 0.50258(13) 0.0171(3) Uani 1 1 d
H41 H 0.1395(17) 0.528(2) 0.448(3) 0.036(6) Uiso 1 1 d
N1 N 0.04211(11) 0.80639(13) 0.72829(16) 0.0204(3) Uani 1 1 d
N2 N 0.13372(11) 0.82745(13) 0.82838(17) 0.0233(3) Uani 1 1 d
N3 N 0.12448(10) 0.62913(12) 0.77717(15) 0.0163(3) Uani 1 1 d
N4 N 0.15419(11) 0.50208(12) 0.78262(16) 0.0169(3) Uani 1 1 d
H40 H 0.0960(16) 0.4583(19) 0.791(2) 0.025(5) Uiso 1 1 d
N5 N 0.50531(11) 0.21304(14) 0.87844(16) 0.0231(3) Uani 1 1 d
C1 C 0.25559(12) 0.33767(15) 0.67209(17) 0.0149(3) Uani 1 1 d
C2 C 0.35227(12) 0.32993(16) 0.76417(18) 0.0167(3) Uani 1 1 d
H2 H 0.3885(14) 0.4023(18) 0.800(2) 0.019(4) Uiso 1 1 d
C3 C 0.39758(12) 0.21472(16) 0.79737(18) 0.0182(3) Uani 1 1 d
C4 C 0.34555(13) 0.10581(15) 0.74862(18) 0.0196(4) Uani 1 1 d
C5 C 0.24890(13) 0.11362(16) 0.65855(19) 0.0200(4) Uani 1 1 d
H5 H 0.2096(15) 0.0381(18) 0.623(2) 0.024(5) Uiso 1 1 d
C6 C 0.20590(13) 0.22894(15) 0.61750(19) 0.0173(3) Uani 1 1 d
H6 H 0.1427(15) 0.2345(17) 0.552(2) 0.021(5) Uiso 1 1 d
C14 C 0.20699(12) 0.46446(15) 0.63711(18) 0.0148(3) Uani 1 1 d
H14 H 0.2632(14) 0.5244(16) 0.6226(19) 0.013(4) Uiso 1 1 d
C1T C 0.03981(13) 0.68704(15) 0.69873(19) 0.0188(3) Uani 1 1 d
H1T H -0.0122(15) 0.6448(18) 0.632(2) 0.026(5) Uiso 1 1 d
C2T C 0.18046(14) 0.72026(16) 0.8555(2) 0.0229(4) Uani 1 1 d
H2T H 0.2447(16) 0.7048(18) 0.921(2) 0.029(5) Uiso 1 1 d

loop_
_atom_site_aniso_label
_atom_site_aniso_U_11
_atom_site_aniso_U_22
_atom_site_aniso_U_33
_atom_site_aniso_U_23
_atom_site_aniso_U_13
_atom_site_aniso_U_12
Cl1 0.0303(3) 0.0204(2) 0.0348(3) 0.00934(18) 0.00525(18) 0.01191(17)
O1 0.0243(7) 0.0429(8) 0.0230(7) 0.0017(6) -0.0043(5) 0.0025(6)
O2 0.0205(6) 0.0403(8) 0.0339(7) 0.0077(6) 0.0037(5) 0.0154(6)
O14 0.0201(6) 0.0127(6) 0.0177(6) 0.0029(5) -0.0056(4) -0.0010(4)
N1 0.0178(7) 0.0169(7) 0.0262(7) -0.0037(6) -0.0011(6) 0.0012(5)
N2 0.0218(7) 0.0186(8) 0.0291(8) -0.0067(6) -0.0037(6) 0.0002(6)
N3 0.0178(7) 0.0117(7) 0.0190(7) -0.0029(5) -0.0015(5) 0.0012(5)
N4 0.0189(7) 0.0100(7) 0.0218(7) -0.0001(5) 0.0003(5) 0.0029(5)
N5 0.0184(7) 0.0313(9) 0.0196(7) 0.0090(6) 0.0017(6) 0.0056(6)
C1 0.0140(7) 0.0166(8) 0.0145(7) 0.0013(6) 0.0045(6) 0.0023(6)
C2 0.0153(8) 0.0182(9) 0.0170(8) 0.0006(6) 0.0029(6) 0.0014(6)
C3 0.0153(8) 0.0246(9) 0.0150(8) 0.0037(6) 0.0032(6) 0.0064(6)
C4 0.0240(8) 0.0166(9) 0.0190(8) 0.0047(6) 0.0072(6) 0.0086(7)
C5 0.0235(8) 0.0166(9) 0.0200(8) -0.0001(7) 0.0026(7) 0.0012(7)
C6 0.0177(8) 0.0165(8) 0.0177(8) 0.0005(6) -0.0001(6) 0.0018(6)
C14 0.0131(7) 0.0137(8) 0.0175(8) -0.0003(6) -0.0010(6) -0.0009(6)
C1T 0.0161(8) 0.0160(8) 0.0239(8) -0.0039(7) -0.0022(7) 0.0012(6)
C2T 0.0241(9) 0.0184(9) 0.0253(9) -0.0068(7) -0.0056(7) 0.0018(7)

loop_
_atom_type_symbol
_atom_type_description
_atom_type_scat_dispersion_real
_atom_type_scat_dispersion_imag
_atom_type_scat_source
C C 0.0033 0.0016 'International Tables Vol C Tables 4.2.6.8 and 6.1.1.4'
H H 0.0000 0.0000 'International Tables Vol C Tables 4.2.6.8 and 6.1.1.4'
N N 0.0061 0.0033 'International Tables Vol C Tables 4.2.6.8 and 6.1.1.4'
O O 0.0106 0.0060 'International Tables Vol C Tables 4.2.6.8 and 6.1.1.4'
Cl Cl 0.1484 0.1585 'International Tables Vol C Tables 4.2.6.8 and 6.1.1.4'

loop_
_geom_angle_atom_site_label_1
_geom_angle_atom_site_label_2
_geom_angle_atom_site_label_3
_geom_angle
C14 O14 H41 109.5(14)
C1T N1 N2 106.43(13)
C2T N2 N1 107.49(13)
C2T N3 C1T 105.41(14)
C2T N3 N4 124.01(13)
C1T N3 N4 130.58(13)
N3 N4 C14 111.37(12)
N3 N4 H40 108.2(13)
C14 N4 H40 109.0(13)
O1 N5 O2 123.97(14)
O1 N5 C3 118.02(13)
O2 N5 C3 117.96(14)
C6 C1 C2 119.06(14)
C6 C1 C14 122.07(13)
C2 C1 C14 118.86(14)
C3 C2 C1 119.54(15)
C3 C2 H2 119.7(11)
C1 C2 H2 120.7(11)
C2 C3 C4 121.35(15)
C2 C3 N5 117.02(15)
C4 C3 N5 121.55(14)
C5 C4 C3 118.95(15)
C5 C4 Cl1 118.75(13)
C3 C4 Cl1 122.17(13)
C4 C5 C6 119.98(15)
C4 C5 H5 120.9(11)
C6 C5 H5 119.1(11)
C5 C6 C1 120.97(15)
C5 C6 H6 120.2(11)
C1 C6 H6 118.9(11)
O14 C14 N4 113.04(12)
O14 C14 C1 110.30(12)
N4 C14 C1 106.01(12)
O14 C14 H14 110.9(10)
N4 C14 H14 106.1(10)
C1 C14 H14 110.3(10)
N1 C1T N3 110.46(14)
N1 C1T H1T 126.2(12)
N3 C1T H1T 123.3(12)
N2 C2T N3 110.20(15)
N2 C2T H2T 126.9(12)
N3 C2T H2T 122.9(12)

loop_
_geom_bond_atom_site_label_1
_geom_bond_atom_site_label_2
_geom_bond_distance
Cl1 C4 1.7303(17)
O1 N5 1.2262(19)
O2 N5 1.2294(19)
O14 C14 1.4010(19)
O14 H41 0.88(2)
N1 C1T 1.309(2)
N1 N2 1.3944(19)
N2 C2T 1.305(2)
N3 C2T 1.352(2)
N3 C1T 1.360(2)
N3 N4 1.4163(19)
N4 C14 1.474(2)
N4 H40 0.87(2)
N5 C3 1.465(2)
C1 C6 1.389(2)
C1 C2 1.393(2)
C1 C14 1.514(2)
C2 C3 1.383(2)
C2 H2 0.941(19)
C3 C4 1.389(2)
C4 C5 1.384(2)
C5 C6 1.387(2)
C5 H5 0.985(19)
C6 H6 0.934(19)
C14 H14 0.962(18)
C1T H1T 0.947(19)
C2T H2T 0.96(2)

loop_
_geom_torsion_atom_site_label_1
_geom_torsion_atom_site_label_2
_geom_torsion_atom_site_label_3
_geom_torsion_atom_site_label_4
_geom_torsion
C1T N1 N2 C2T -0.92(18)
C2T N3 N4 C14 -102.03(17)
C1T N3 N4 C14 77.9(2)
C6 C1 C2 C3 0.9(2)
C14 C1 C2 C3 179.89(13)
C1 C2 C3 C4 -3.8(2)
C1 C2 C3 N5 172.98(13)
O1 N5 C3 C2 44.15(19)
O2 N5 C3 C2 -133.22(16)
O1 N5 C3 C4 -139.08(16)
O2 N5 C3 C4 43.5(2)
C2 C3 C4 C5 3.1(2)
N5 C3 C4 C5 -173.53(14)
C2 C3 C4 Cl1 -172.73(12)
N5 C3 C4 Cl1 10.7(2)
C3 C4 C5 C6 0.4(2)
Cl1 C4 C5 C6 176.39(12)
C4 C5 C6 C1 -3.3(2)
C2 C1 C6 C5 2.5(2)
C14 C1 C6 C5 -176.37(14)
N3 N4 C14 O14 -70.90(16)
N3 N4 C14 C1 168.15(12)
C6 C1 C14 O14 -22.03(19)
C2 C1 C14 O14 159.05(13)
C6 C1 C14 N4 100.67(16)
C2 C1 C14 N4 -78.25(16)
N2 N1 C1T N3 1.11(18)
C2T N3 C1T N1 -0.87(18)
N4 N3 C1T N1 179.22(14)
N1 N2 C2T N3 0.40(19)
C1T N3 C2T N2 0.26(19)
N4 N3 C2T N2 -179.82(14)
